data_2239379
loop_
_publ_author_name
'Umesha, Basavaiah'
'Basavaraju, Yeriyur Basavaiah'
'Kaur, Manpreet'
'Yathirajan, Hemmige S.'
'Jasinski, Jerry P.'

_publ_section_title
;
 1-(3,4-Dimethoxyphenyl)-3-phenylprop-2-en-1-one
;
_journal_coeditor_code BT6962
_journal_issue 3
_journal_name_full 'Acta Crystallographica Section E'
_journal_page_first o368
_journal_paper_doi 10.1107/S160053681400378X
_journal_volume 70
_journal_year 2014
_chemical_formula_iupac 'C17 H16 O3'
_chemical_formula_moiety 'C17 H16 O3'
_chemical_formula_sum 'C17 H16 O3'
_chemical_formula_weight 268.30
_chemical_name_systematic
;
1-(3,4-Dimethoxyphenyl)-3-phenylprop-2-en-1-one
;
_space_group_crystal_system triclinic
_space_group_IT_number 2
_space_group_name_Hall '-P 1'
_space_group_name_H-M_alt 'P -1'
_symmetry_space_group_name_Hall '-P 1'
_symmetry_space_group_name_H-M 'P -1'
_atom_sites_solution_hydrogens geom
_atom_sites_solution_primary direct
_audit_creation_method
;
Olex2 1.2
(compiled 2013.12.10 svn.r2850 for OlexSys, GUI svn.r4736)
;
_cell_angle_alpha 102.408(9)
_cell_angle_beta 109.255(9)
_cell_angle_gamma 98.951(9)
_cell_formula_units_Z 2
_cell_length_a 7.3269(7)
_cell_length_b 9.8923(11)
_cell_length_c 10.7668(11)
_cell_measurement_reflns_used 1960
_cell_measurement_temperature 173(2)
_cell_measurement_theta_max 72.2504
_cell_measurement_theta_min 4.5352
_cell_volume 697.48(14)
_computing_cell_refinement 'CrysAlis PRO (Agilent, 2012)'
_computing_data_collection 'CrysAlis PRO (Agilent, 2012)'
_computing_data_reduction 'CrysAlis RED (Agilent, 2012)'
_computing_molecular_graphics 'OLEX2 (Dolomanov <i>et al.</i>, 2009)'
_computing_publication_material 'OLEX2 (Dolomanov <i>et al.</i>, 2009)'
_computing_structure_refinement 'SHELXL97 (Sheldrick, 2008)'
_computing_structure_solution
;
SUPERFLIP (Palatinus & Chapuis, 2007; Palatinus & van der Lee,
2008;
Palatinus <i>et al.</i>, 2012)
;
_diffrn_ambient_temperature 173(2)
_diffrn_detector_area_resol_mean 16.0416
_diffrn_measured_fraction_theta_full 0.998
_diffrn_measured_fraction_theta_max 0.969
_diffrn_measurement_device_type 'Agilent Xcalibur (Eos, Gemini)'
_diffrn_measurement_method '\w scans'
_diffrn_radiation_monochromator graphite
_diffrn_radiation_type CuK\a
_diffrn_radiation_wavelength 1.54184
_diffrn_reflns_av_R_equivalents 0.0339
_diffrn_reflns_limit_h_max 8
_diffrn_reflns_limit_h_min -8
_diffrn_reflns_limit_k_max 12
_diffrn_reflns_limit_k_min -11
_diffrn_reflns_limit_l_max 13
_diffrn_reflns_limit_l_min -12
_diffrn_reflns_number 4094
_diffrn_reflns_theta_full 67.684
_diffrn_reflns_theta_max 72.399
_diffrn_reflns_theta_min 4.539
_exptl_absorpt_coefficient_mu 0.703
_exptl_absorpt_correction_T_max 1.00000
_exptl_absorpt_correction_T_min 0.84148
_exptl_absorpt_correction_type multi-scan
_exptl_absorpt_process_details
;
(CrysAlis PRO and CrysAlis RED; Agilent, 2012)
;
_exptl_crystal_colour orange
_exptl_crystal_density_diffrn 1.278
_exptl_crystal_description irregular
_exptl_crystal_F_000 284
_exptl_crystal_size_max 0.36
_exptl_crystal_size_mid 0.28
_exptl_crystal_size_min 0.16
_refine_diff_density_max 0.303
_refine_diff_density_min -0.203
_refine_ls_extinction_coef 0.016(3)
_refine_ls_extinction_expression Fc^*^=kFc[1+0.001xFc^2^\l^3^/sin(2\q)]^-1/4^
_refine_ls_extinction_method 'SHELXL97 (Sheldrick, 2008)'
_refine_ls_goodness_of_fit_ref 1.048
_refine_ls_hydrogen_treatment constr
_refine_ls_matrix_type full
_refine_ls_number_parameters 184
_refine_ls_number_reflns 2671
_refine_ls_number_restraints 0
_refine_ls_restrained_S_all 1.048
_refine_ls_R_factor_all 0.0570
_refine_ls_R_factor_gt 0.0511
_refine_ls_shift/su_max 0.000
_refine_ls_shift/su_mean 0.000
_refine_ls_structure_factor_coef Fsqd
_refine_ls_weighting_details
;
 w=1/[\s^2^(Fo^2^)+(0.0909P)^2^+0.0371P]
 where P=(Fo^2^+2Fc^2^)/3
;
_refine_ls_weighting_scheme calc
_refine_ls_wR_factor_gt 0.1427
_refine_ls_wR_factor_ref 0.1515
_reflns_number_gt 2261
_reflns_number_total 2671
_reflns_threshold_expression I>2\s(I)
_cod_data_source_file bt6962sup1.cif
_cod_data_source_block I
_cod_original_cell_volume 697.48(13)
_cod_database_code 2239379
_cod_database_fobs_code 2239379
_shelx_space_group_comment
;
The symmetry employed for this shelxl refinement is uniquely defined
by the following loop, which should always be used as a source of
symmetry information in preference to the above space-group names.
They are only intended as comments.
;
_shelxl_version_number .000002012

loop_
_space_group_symop_operation_xyz
'x, y, z'
'-x, -y, -z'

loop_
_atom_site_type_symbol
_atom_site_label
_atom_site_fract_x
_atom_site_fract_y
_atom_site_fract_z
_atom_site_U_iso_or_equiv
_atom_site_adp_type
_atom_site_calc_flag
_atom_site_occupancy
O O1 0.1915(2) 0.40453(12) 0.63226(11) 0.0458(4) Uani d 1
O O2 0.11843(19) 0.13233(12) 0.97010(11) 0.0408(3) Uani d 1
O O3 0.17608(19) 0.32198(13) 1.19243(11) 0.0412(3) Uani d 1
C C1 0.2507(2) 0.49627(17) 0.74331(15) 0.0340(4) Uani d 1
C C2 0.3317(2) 0.64736(17) 0.75594(16) 0.0354(4) Uani d 1
H H2 0.4221 0.7092 0.8425 0.042 Uiso calc 1
C C3 0.2797(2) 0.69778(17) 0.64760(15) 0.0349(4) Uani d 1
H H3 0.1903 0.6322 0.5627 0.042 Uiso calc 1
C C4 0.3472(2) 0.84500(16) 0.64690(15) 0.0335(4) Uani d 1
C C5 0.2255(3) 0.89601(17) 0.54684(16) 0.0379(4) Uani d 1
H H5 0.1058 0.8340 0.4781 0.046 Uiso calc 1
C C6 0.2791(3) 1.03693(18) 0.54759(17) 0.0426(4) Uani d 1
H H6 0.1942 1.0718 0.4806 0.051 Uiso calc 1
C C7 0.4548(3) 1.12685(18) 0.64490(18) 0.0439(4) Uani d 1
H H7 0.4906 1.2234 0.6450 0.053 Uiso calc 1
C C8 0.5793(3) 1.07642(18) 0.74269(17) 0.0423(4) Uani d 1
H H8 0.7013 1.1381 0.8089 0.051 Uiso calc 1
C C9 0.5262(2) 0.93635(17) 0.74404(16) 0.0375(4) Uani d 1
H H9 0.6118 0.9022 0.8113 0.045 Uiso calc 1
C C10 0.2372(2) 0.45707(16) 0.86635(15) 0.0315(4) Uani d 1
C C11 0.2692(2) 0.55923(17) 0.98761(16) 0.0349(4) Uani d 1
H H11 0.3050 0.6579 0.9945 0.042 Uiso calc 1
C C12 0.2489(2) 0.51738(17) 1.09853(15) 0.0361(4) Uani d 1
H H12 0.2698 0.5877 1.1807 0.043 Uiso calc 1
C C13 0.1986(2) 0.37465(17) 1.09029(15) 0.0335(4) Uani d 1
C C14 0.1668(2) 0.26993(17) 0.96737(15) 0.0322(4) Uani d 1
C C15 0.1855(2) 0.31230(16) 0.85772(14) 0.0318(4) Uani d 1
H H15 0.1630 0.2423 0.7750 0.038 Uiso calc 1
C C16 0.1048(3) 0.02320(18) 0.85413(17) 0.0456(5) Uani d 1
H H16A -0.0049 0.0246 0.7726 0.068 Uiso calc 1
H H16B 0.0797 -0.0701 0.8711 0.068 Uiso calc 1
H H16C 0.2303 0.0402 0.8391 0.068 Uiso calc 1
C C17 0.2323(3) 0.4222(2) 1.32445(16) 0.0475(5) Uani d 1
H H17A 0.1481 0.4902 1.3175 0.071 Uiso calc 1
H H17B 0.3723 0.4738 1.3562 0.071 Uiso calc 1
H H17C 0.2151 0.3711 1.3899 0.071 Uiso calc 1

loop_
_atom_site_aniso_label
_atom_site_aniso_U_11
_atom_site_aniso_U_22
_atom_site_aniso_U_33
_atom_site_aniso_U_12
_atom_site_aniso_U_13
_atom_site_aniso_U_23
O1 0.0689(9) 0.0374(6) 0.0314(6) 0.0090(6) 0.0214(6) 0.0095(5)
O2 0.0594(8) 0.0336(6) 0.0330(6) 0.0083(5) 0.0237(5) 0.0092(5)
O3 0.0523(7) 0.0461(7) 0.0281(6) 0.0104(5) 0.0194(5) 0.0106(5)
C1 0.0356(8) 0.0368(8) 0.0314(8) 0.0102(6) 0.0135(6) 0.0106(6)
C2 0.0359(8) 0.0376(9) 0.0319(8) 0.0070(6) 0.0134(6) 0.0092(6)
C3 0.0385(8) 0.0343(8) 0.0316(7) 0.0085(6) 0.0145(6) 0.0068(6)
C4 0.0388(8) 0.0342(8) 0.0310(7) 0.0108(6) 0.0173(6) 0.0085(6)
C5 0.0416(9) 0.0390(9) 0.0313(8) 0.0092(7) 0.0124(6) 0.0088(6)
C6 0.0504(10) 0.0417(9) 0.0383(9) 0.0158(7) 0.0152(7) 0.0156(7)
C7 0.0540(10) 0.0326(8) 0.0486(9) 0.0113(7) 0.0233(8) 0.0116(7)
C8 0.0388(9) 0.0385(9) 0.0432(9) 0.0048(7) 0.0130(7) 0.0060(7)
C9 0.0377(9) 0.0390(9) 0.0362(8) 0.0109(7) 0.0133(7) 0.0117(6)
C10 0.0305(7) 0.0362(8) 0.0285(7) 0.0090(6) 0.0117(6) 0.0090(6)
C11 0.0351(8) 0.0332(8) 0.0340(8) 0.0060(6) 0.0128(6) 0.0068(6)
C12 0.0373(8) 0.0386(9) 0.0287(7) 0.0085(7) 0.0131(6) 0.0017(6)
C13 0.0330(8) 0.0409(8) 0.0271(7) 0.0084(6) 0.0132(6) 0.0085(6)
C14 0.0317(8) 0.0356(8) 0.0288(7) 0.0077(6) 0.0116(6) 0.0084(6)
C15 0.0325(8) 0.0362(8) 0.0254(7) 0.0081(6) 0.0111(6) 0.0060(6)
C16 0.0664(12) 0.0332(8) 0.0426(9) 0.0097(8) 0.0303(9) 0.0079(7)
C17 0.0549(11) 0.0619(11) 0.0258(8) 0.0141(9) 0.0185(7) 0.0078(7)

loop_
_atom_type_symbol
_atom_type_description
_atom_type_scat_dispersion_real
_atom_type_scat_dispersion_imag
_atom_type_scat_source
C C 0.0181 0.0091 'International Tables Vol C Tables 4.2.6.8 and 6.1.1.4'
H H 0.0000 0.0000 'International Tables Vol C Tables 4.2.6.8 and 6.1.1.4'
O O 0.0492 0.0322 'International Tables Vol C Tables 4.2.6.8 and 6.1.1.4'

loop_
_geom_angle_atom_site_label_1
_geom_angle_atom_site_label_2
_geom_angle_atom_site_label_3
_geom_angle
C14 O2 C16 117.05(12)
C13 O3 C17 117.20(13)
O1 C1 C2 120.69(14)
O1 C1 C10 120.23(14)
C2 C1 C10 119.06(13)
C1 C2 H2 119.6
C3 C2 C1 120.82(14)
C3 C2 H2 119.6
C2 C3 H3 116.9
C2 C3 C4 126.11(14)
C4 C3 H3 116.9
C5 C4 C3 118.50(14)
C5 C4 C9 119.08(15)
C9 C4 C3 122.41(14)
C4 C5 H5 119.9
C6 C5 C4 120.12(15)
C6 C5 H5 119.9
C5 C6 H6 119.8
C7 C6 C5 120.37(16)
C7 C6 H6 119.8
C6 C7 H7 120.0
C6 C7 C8 120.02(16)
C8 C7 H7 120.0
C7 C8 H8 119.9
C9 C8 C7 120.13(16)
C9 C8 H8 119.9
C4 C9 H9 119.9
C8 C9 C4 120.23(15)
C8 C9 H9 119.9
C11 C10 C1 122.28(14)
C11 C10 C15 119.33(14)
C15 C10 C1 118.37(13)
C10 C11 H11 119.9
C12 C11 C10 120.20(15)
C12 C11 H11 119.9
C11 C12 H12 119.7
C13 C12 C11 120.51(14)
C13 C12 H12 119.7
O3 C13 C12 125.41(14)
O3 C13 C14 114.96(14)
C12 C13 C14 119.63(14)
O2 C14 C13 114.95(13)
O2 C14 C15 125.58(14)
C15 C14 C13 119.47(14)
C10 C15 H15 119.6
C14 C15 C10 120.86(14)
C14 C15 H15 119.6
O2 C16 H16A 109.5
O2 C16 H16B 109.5
O2 C16 H16C 109.5
H16A C16 H16B 109.5
H16A C16 H16C 109.5
H16B C16 H16C 109.5
O3 C17 H17A 109.5
O3 C17 H17B 109.5
O3 C17 H17C 109.5
H17A C17 H17B 109.5
H17A C17 H17C 109.5
H17B C17 H17C 109.5

loop_
_geom_bond_atom_site_label_1
_geom_bond_atom_site_label_2
_geom_bond_distance
O1 C1 1.2290(18)
O2 C14 1.3613(19)
O2 C16 1.4282(18)
O3 C13 1.3592(18)
O3 C17 1.4331(19)
C1 C2 1.479(2)
C1 C10 1.487(2)
C2 H2 0.9500
C2 C3 1.331(2)
C3 H3 0.9500
C3 C4 1.466(2)
C4 C5 1.396(2)
C4 C9 1.397(2)
C5 H5 0.9500
C5 C6 1.386(2)
C6 H6 0.9500
C6 C7 1.378(3)
C7 H7 0.9500
C7 C8 1.387(2)
C8 H8 0.9500
C8 C9 1.384(2)
C9 H9 0.9500
C10 C11 1.392(2)
C10 C15 1.398(2)
C11 H11 0.9500
C11 C12 1.389(2)
C12 H12 0.9500
C12 C13 1.378(2)
C13 C14 1.418(2)
C14 C15 1.375(2)
C15 H15 0.9500
C16 H16A 0.9800
C16 H16B 0.9800
C16 H16C 0.9800
C17 H17A 0.9800
C17 H17B 0.9800
C17 H17C 0.9800

loop_
_geom_torsion_atom_site_label_1
_geom_torsion_atom_site_label_2
_geom_torsion_atom_site_label_3
_geom_torsion_atom_site_label_4
_geom_torsion
O1 C1 C2 C3 24.6(2)
O1 C1 C10 C11 -168.54(15)
O1 C1 C10 C15 9.7(2)
O2 C14 C15 C10 -179.58(14)
O3 C13 C14 O2 0.0(2)
O3 C13 C14 C15 179.85(13)
C1 C2 C3 C4 179.22(14)
C1 C10 C11 C12 178.00(14)
C1 C10 C15 C14 -178.63(13)
C2 C1 C10 C11 10.0(2)
C2 C1 C10 C15 -171.68(13)
C2 C3 C4 C5 -154.28(17)
C2 C3 C4 C9 24.4(2)
C3 C4 C5 C6 176.43(15)
C3 C4 C9 C8 -177.18(15)
C4 C5 C6 C7 1.5(3)
C5 C4 C9 C8 1.5(2)
C5 C6 C7 C8 0.1(3)
C6 C7 C8 C9 -0.9(3)
C7 C8 C9 C4 0.1(3)
C9 C4 C5 C6 -2.3(2)
C10 C1 C2 C3 -153.98(15)
C10 C11 C12 C13 0.5(2)
C11 C10 C15 C14 -0.3(2)
C11 C12 C13 O3 179.57(15)
C11 C12 C13 C14 -0.2(2)
C12 C13 C14 O2 179.81(14)
C12 C13 C14 C15 -0.4(2)
C13 C14 C15 C10 0.6(2)
C15 C10 C11 C12 -0.3(2)
C16 O2 C14 C13 -173.81(14)
C16 O2 C14 C15 6.4(2)
C17 O3 C13 C12 -7.9(2)
C17 O3 C13 C14 171.84(14)
